data_4038452
loop_
_publ_author_name
'Sulfikarali, Thondikkal'
'Ajay, Jayaprakash'
'Suresh, Cherumuttathu H.'
'Bijina, Padinjare Veetil'
'Gokulnath, Sabapathi'

_publ_section_title
;
 Synthesis, Structure and Optical Properties of Di-m-benzihexaphyrins
 (1.1.0.0.0.0) and Di-m-benziheptaphyrins (1.0.1.0.0.0.0): Blackening of
 m-Phenylene Linked Dicarbaporphyrinoids by Simple p-Expansion.
;
_journal_name_full 'The Journal of organic chemistry'
_journal_paper_doi 10.1021/acs.joc.0c00754
_journal_year 2020
_chemical_formula_moiety 'C53 H42 Cl3 N3 S2'
_chemical_formula_sum 'C53 H42 Cl3 N3 S2'
_chemical_formula_weight 891.36
_space_group_crystal_system monoclinic
_space_group_IT_number 14
_space_group_name_Hall '-P 2ybc'
_space_group_name_H-M_alt 'P 1 21/c 1'
_atom_sites_solution_hydrogens geom
_audit_creation_method SHELXL-2018/3
_cell_angle_alpha 90
_cell_angle_beta 110.411(4)
_cell_angle_gamma 90
_cell_formula_units_Z 4
_cell_length_a 18.677(3)
_cell_length_b 12.7097(16)
_cell_length_c 20.926(3)
_cell_measurement_reflns_used 4684
_cell_measurement_temperature 150(2)
_cell_measurement_theta_max 20.84
_cell_measurement_theta_min 2.33
_cell_volume 4655.5(12)
_computing_cell_refinement 'APEX3/SAINT (Bruker, 2016)'
_computing_data_collection 'APEX3 (Bruker, 2016)'
_computing_data_reduction 'SAINT/XPREP (Bruker, 2016)'
_computing_molecular_graphics 'ORTEP3- 2014.1(Farrugia, 1997) '
_computing_publication_material 'SHELXL-2018/3 (Sheldrick, 2018)'
_computing_structure_refinement 'SHELXL-2018/3 (Sheldrick, 2018)'
_computing_structure_solution 'SHELXT 2018/2 (Sheldrick, 2018)'
_diffrn_ambient_temperature 150(2)
_diffrn_detector_area_resol_mean 0
_diffrn_measured_fraction_theta_full 0.999
_diffrn_measured_fraction_theta_max 0.999
_diffrn_measurement_device_type 'Bruker KAPPA APEX-II CCD'
_diffrn_measurement_method '\f and \w scans'
_diffrn_radiation_type MoK\a
_diffrn_radiation_wavelength 0.71073
_diffrn_reflns_av_R_equivalents 0.0828
_diffrn_reflns_av_unetI/netI 0.0741
_diffrn_reflns_Laue_measured_fraction_full 0.999
_diffrn_reflns_Laue_measured_fraction_max 0.999
_diffrn_reflns_limit_h_max 22
_diffrn_reflns_limit_h_min -22
_diffrn_reflns_limit_k_max 15
_diffrn_reflns_limit_k_min -15
_diffrn_reflns_limit_l_max 24
_diffrn_reflns_limit_l_min -24
_diffrn_reflns_number 45024
_diffrn_reflns_point_group_measured_fraction_full 0.999
_diffrn_reflns_point_group_measured_fraction_max 0.999
_diffrn_reflns_theta_full 24.998
_diffrn_reflns_theta_max 24.998
_diffrn_reflns_theta_min 1.909
_diffrn_source 'sealed tube'
_exptl_absorpt_coefficient_mu 0.326
_exptl_absorpt_correction_T_max 0.989
_exptl_absorpt_correction_T_min 0.954
_exptl_absorpt_correction_type multi-scan
_exptl_absorpt_process_details 'SADABS (Bruker, 2016)'
_exptl_crystal_colour green
_exptl_crystal_density_diffrn 1.272
_exptl_crystal_density_meas 1.271
_exptl_crystal_density_method none
_exptl_crystal_description plate
_exptl_crystal_F_000 1856
_exptl_crystal_size_max 0.145
_exptl_crystal_size_mid 0.120
_exptl_crystal_size_min 0.035
_refine_diff_density_max 0.728
_refine_diff_density_min -0.696
_refine_diff_density_rms 0.071
_refine_ls_extinction_method none
_refine_ls_goodness_of_fit_ref 1.019
_refine_ls_hydrogen_treatment constr
_refine_ls_matrix_type full
_refine_ls_number_parameters 593
_refine_ls_number_reflns 8183
_refine_ls_number_restraints 150
_refine_ls_restrained_S_all 1.065
_refine_ls_R_factor_all 0.1441
_refine_ls_R_factor_gt 0.0764
_refine_ls_shift/su_max 0.000
_refine_ls_shift/su_mean 0.000
_refine_ls_structure_factor_coef Fsqd
_refine_ls_weighting_details 'w=1/[\s^2^(Fo^2^)+(0.1306P)^2^+4.4471P] where P=(Fo^2^+2Fc^2^)/3'
_refine_ls_weighting_scheme calc
_refine_ls_wR_factor_gt 0.2006
_refine_ls_wR_factor_ref 0.2587
_reflns_Friedel_coverage 0.000
_reflns_number_gt 4452
_reflns_number_total 8183
_reflns_threshold_expression 'I > 2\s(I)'
_cod_data_source_file jo0c00754_si_003.cif
_cod_data_source_block shelx
_cod_original_cell_volume 4655.7(11)
_cod_original_sg_symbol_H-M 'P 21/c'
_cod_database_code 4038452
_shelx_shelxl_version_number 2018/3
_shelx_space_group_comment
;
The symmetry employed for this shelxl refinement is uniquely defined
by the following loop, which should always be used as a source of
symmetry information in preference to the above space-group names.
They are only intended as comments.
;
_shelx_estimated_absorpt_t_min 0.954
_shelx_estimated_absorpt_t_max 0.989

loop_
_space_group_symop_operation_xyz
'x, y, z'
'-x, y+1/2, -z+1/2'
'-x, -y, -z'
'x, -y-1/2, z-1/2'

loop_
_atom_site_label
_atom_site_type_symbol
_atom_site_fract_x
_atom_site_fract_y
_atom_site_fract_z
_atom_site_U_iso_or_equiv
_atom_site_adp_type
_atom_site_occupancy
_atom_site_site_symmetry_order
_atom_site_calc_flag
_atom_site_refinement_flags_posn
_atom_site_refinement_flags_adp
_atom_site_refinement_flags_occupancy
_atom_site_disorder_assembly
_atom_site_disorder_group
C1 C 0.8143(3) 0.3661(4) 0.4265(2) 0.0476(12) Uani 1 1 d . . . . .
C2 C 0.8486(3) 0.2834(4) 0.4071(3) 0.0603(14) Uani 1 1 d . . . . .
H2 H 0.869030 0.286904 0.371466 0.072 Uiso 1 1 calc R U . . .
C3 C 0.8502(3) 0.1933(4) 0.4453(3) 0.0577(14) Uani 1 1 d . . . . .
H3 H 0.871322 0.128571 0.437596 0.069 Uiso 1 1 calc R U . . .
C4 C 0.8188(3) 0.2056(4) 0.4951(2) 0.0463(11) Uani 1 1 d . . . . .
C5 C 0.8175(3) 0.1250(4) 0.5432(2) 0.0463(11) Uani 1 1 d . . . . .
C6 C 0.7912(3) 0.1358(4) 0.5954(3) 0.0512(12) Uani 1 1 d . . . . .
C7 C 0.7938(4) 0.0560(4) 0.6454(3) 0.0690(16) Uani 1 1 d . . . . .
H7 H 0.814890 -0.012612 0.648278 0.083 Uiso 1 1 calc R U . . .
C8 C 0.7609(4) 0.0977(4) 0.6868(3) 0.0695(16) Uani 1 1 d . . . . .
H8 H 0.754394 0.064805 0.725144 0.083 Uiso 1 1 calc R U . . .
C9 C 0.7369(3) 0.2035(4) 0.6617(3) 0.0532(13) Uani 1 1 d . . . . .
C10 C 0.6928(3) 0.2718(4) 0.6907(2) 0.0513(12) Uani 1 1 d . . . . .
C11 C 0.6891(4) 0.2480(5) 0.7546(3) 0.0696(16) Uani 1 1 d . . . . .
H11 H 0.718088 0.190982 0.780139 0.084 Uiso 1 1 calc R U . . .
C12 C 0.6444(4) 0.3055(5) 0.7806(3) 0.0802(19) Uani 1 1 d . . . . .
H12 H 0.644465 0.290808 0.825116 0.096 Uiso 1 1 calc R U . . .
C13 C 0.5994(4) 0.3843(4) 0.7432(3) 0.0671(16) Uani 1 1 d . . . . .
H13 H 0.567708 0.422721 0.761862 0.081 Uiso 1 1 calc R U . . .
C14 C 0.5990(3) 0.4096(4) 0.6781(2) 0.0484(12) Uani 1 1 d . . . . .
C15 C 0.6481(3) 0.3542(4) 0.6534(2) 0.0483(12) Uani 1 1 d . . . . .
H15 H 0.651215 0.372669 0.610471 0.058 Uiso 1 1 calc R U . . .
C16 C 0.5454(3) 0.4885(4) 0.6389(2) 0.0458(11) Uani 1 1 d . . . . .
C17 C 0.4735(3) 0.5110(4) 0.6388(3) 0.0549(13) Uani 1 1 d . . . . .
H17 H 0.448455 0.475986 0.665250 0.066 Uiso 1 1 calc R U . . .
C18 C 0.4432(3) 0.5936(4) 0.5936(3) 0.0548(13) Uani 1 1 d . . . . .
H18 H 0.394535 0.625189 0.584303 0.066 Uiso 1 1 calc R U . . .
C19 C 0.4967(3) 0.6213(4) 0.5649(2) 0.0479(12) Uani 1 1 d . . . . .
C20 C 0.4935(3) 0.7069(4) 0.5170(2) 0.0484(12) Uani 1 1 d . . . . .
C21 C 0.4467(3) 0.7934(4) 0.5166(3) 0.0628(15) Uani 1 1 d . . . . .
H21 H 0.420010 0.795422 0.547756 0.075 Uiso 1 1 calc R U . . .
C22 C 0.4390(3) 0.8741(4) 0.4724(3) 0.0696(16) Uani 1 1 d . . . . .
H22 H 0.407689 0.932590 0.473363 0.084 Uiso 1 1 calc R U . . .
C23 C 0.4766(3) 0.8719(4) 0.4256(3) 0.0654(15) Uani 1 1 d . . . . .
H23 H 0.470450 0.928469 0.394427 0.078 Uiso 1 1 calc R U . . .
C24 C 0.5234(3) 0.7867(4) 0.4243(2) 0.0473(12) Uani 1 1 d . . . . .
C25 C 0.5315(3) 0.7051(4) 0.4711(2) 0.0447(11) Uani 1 1 d . . . . .
H25 H 0.563825 0.647289 0.471284 0.054 Uiso 1 1 calc R U . . .
C26 C 0.5587(3) 0.7857(4) 0.3722(2) 0.0451(11) Uani 1 1 d . . . . .
C27 C 0.5329(3) 0.8511(4) 0.3109(3) 0.0621(14) Uani 1 1 d . . . . .
H27 H 0.490146 0.897192 0.297314 0.075 Uiso 1 1 calc R U . . .
C28 C 0.5807(3) 0.8336(4) 0.2779(3) 0.0585(14) Uani 1 1 d . . . . .
H28 H 0.579187 0.865646 0.236412 0.070 Uiso 1 1 calc R U . . .
C29 C 0.6351(3) 0.7572(3) 0.3165(2) 0.0456(11) Uani 1 1 d . . . . .
C30 C 0.6937(3) 0.7183(3) 0.2994(2) 0.0434(11) Uani 1 1 d . . . . .
C31 C 0.7430(3) 0.6327(3) 0.3335(2) 0.0426(11) Uani 1 1 d . . . . .
C32 C 0.8079(3) 0.6037(4) 0.3215(3) 0.0527(13) Uani 1 1 d . . . . .
H32 H 0.828559 0.642570 0.293270 0.063 Uiso 1 1 calc R U . . .
C33 C 0.8406(3) 0.5107(4) 0.3553(3) 0.0562(13) Uani 1 1 d . . . . .
H33 H 0.885875 0.480320 0.352476 0.067 Uiso 1 1 calc R U . . .
C34 C 0.8006(3) 0.4682(3) 0.3928(2) 0.0454(11) Uani 1 1 d . . . . .
C35 C 0.8465(3) 0.0186(4) 0.5323(2) 0.0467(11) Uani 1 1 d . . . . .
C36 C 0.7946(3) -0.0557(4) 0.4940(3) 0.0541(13) Uani 1 1 d . . . . .
C37 C 0.8217(3) -0.1549(4) 0.4853(3) 0.0613(14) Uani 1 1 d . . . . .
H37 H 0.786359 -0.206520 0.459991 0.074 Uiso 1 1 calc R U . . .
C38 C 0.8971(3) -0.1801(4) 0.5118(3) 0.0628(14) Uani 1 1 d . . . . .
C39 C 0.9476(3) -0.1058(4) 0.5491(3) 0.0644(15) Uani 1 1 d . . . . .
H39 H 1.000225 -0.123404 0.568152 0.077 Uiso 1 1 calc R U . . .
C40 C 0.9245(3) -0.0058(4) 0.5602(3) 0.0543(13) Uani 1 1 d . . . . .
C41 C 0.7099(3) -0.0317(5) 0.4622(3) 0.0799(18) Uani 1 1 d . . . . .
H41A H 0.686006 -0.037830 0.496944 0.120 Uiso 1 1 calc R U . . .
H41B H 0.685984 -0.081845 0.425287 0.120 Uiso 1 1 calc R U . . .
H41C H 0.702934 0.039960 0.443770 0.120 Uiso 1 1 calc R U . . .
C42 C 0.9253(4) -0.2888(5) 0.4999(4) 0.099(2) Uani 1 1 d . . . . .
H42A H 0.931475 -0.333660 0.539589 0.149 Uiso 1 1 calc R U . . .
H42B H 0.974477 -0.281760 0.493301 0.149 Uiso 1 1 calc R U . . .
H42C H 0.887932 -0.320618 0.459260 0.149 Uiso 1 1 calc R U . . .
C43 C 0.9814(3) 0.0731(5) 0.6017(3) 0.0793(18) Uani 1 1 d . . . . .
H43A H 0.976977 0.079387 0.646861 0.119 Uiso 1 1 calc R U . . .
H43B H 0.971209 0.141549 0.578736 0.119 Uiso 1 1 calc R U . . .
H43C H 1.033070 0.049938 0.606642 0.119 Uiso 1 1 calc R U . . .
C44 C 0.7079(3) 0.7627(4) 0.2383(2) 0.0455(11) Uani 1 1 d . . . . .
C45 C 0.7499(3) 0.8547(4) 0.2433(3) 0.0583(14) Uani 1 1 d . . . . .
C46 C 0.7623(3) 0.8917(5) 0.1860(3) 0.0676(16) Uani 1 1 d . . . . .
H46 H 0.790162 0.955246 0.189187 0.081 Uiso 1 1 calc R U . . .
C47 C 0.7357(3) 0.8399(5) 0.1244(3) 0.0672(16) Uani 1 1 d . . . . .
C48 C 0.6929(3) 0.7501(5) 0.1201(3) 0.0650(16) Uani 1 1 d . . . . .
H48 H 0.673474 0.714117 0.077752 0.078 Uiso 1 1 calc R U . . .
C49 C 0.6774(3) 0.7107(4) 0.1757(2) 0.0544(13) Uani 1 1 d . . . . .
C50 C 0.6249(4) 0.6176(4) 0.1666(3) 0.0742(17) Uani 1 1 d . . . . .
H50A H 0.576781 0.640516 0.171160 0.111 Uiso 1 1 calc R U . . .
H50B H 0.649167 0.564677 0.201468 0.111 Uiso 1 1 calc R U . . .
H50C H 0.614491 0.587120 0.121240 0.111 Uiso 1 1 calc R U . . .
C51 C 0.7817(4) 0.9163(5) 0.3100(3) 0.087(2) Uani 1 1 d . . . . .
H51A H 0.739393 0.946807 0.321267 0.131 Uiso 1 1 calc R U . . .
H51B H 0.814970 0.972770 0.304756 0.131 Uiso 1 1 calc R U . . .
H51C H 0.811121 0.868900 0.346664 0.131 Uiso 1 1 calc R U . . .
C52 C 0.7510(5) 0.8828(6) 0.0627(3) 0.105(3) Uani 1 1 d . . . . .
H52A H 0.748560 0.959865 0.062836 0.157 Uiso 1 1 calc R U . . .
H52B H 0.712434 0.855775 0.020957 0.157 Uiso 1 1 calc R U . . .
H52C H 0.801881 0.860650 0.064337 0.157 Uiso 1 1 calc R U . . .
N1 N 0.7557(2) 0.2269(3) 0.60818(19) 0.0487(10) Uani 1 1 d . . . . .
N2 N 0.5577(2) 0.5559(3) 0.59203(19) 0.0471(10) Uani 1 1 d . . . . .
H2A H 0.599153 0.556617 0.581191 0.057 Uiso 1 1 calc R U . . .
N3 N 0.6186(2) 0.7291(3) 0.37464(19) 0.0436(9) Uani 1 1 d . . . . .
S1 S 0.72400(7) 0.54641(9) 0.38888(6) 0.0458(3) Uani 1 1 d . . . . .
S2 S 0.78532(8) 0.33298(9) 0.49358(6) 0.0500(4) Uani 1 1 d . . . . .
C53 C 0.9661(9) 0.3075(16) 0.7226(10) 0.283(12) Uani 0.666(6) 1 d D U P A 1
H53 H 0.940615 0.254513 0.686518 0.340 Uiso 0.666(6) 1 calc R U P A 1
Cl1 Cl 0.9750(8) 0.4294(12) 0.6861(7) 0.416(7) Uani 0.666(6) 1 d D U P A 1
Cl2 Cl 1.0601(5) 0.2628(7) 0.7757(4) 0.281(4) Uani 0.666(6) 1 d D U P A 1
Cl3 Cl 0.9066(3) 0.3458(6) 0.7649(3) 0.215(3) Uani 0.666(6) 1 d D U P A 1
C53' C 1.0146(16) 0.302(2) 0.7379(10) 0.301(15) Uani 0.334(6) 1 d D U P A 2
H53' H 1.061054 0.260439 0.740171 0.361 Uiso 0.334(6) 1 calc R U P A 2
Cl1' Cl 1.0391(15) 0.4068(18) 0.7965(10) 0.423(9) Uani 0.334(6) 1 d D U P A 2
Cl2' Cl 0.9501(12) 0.2224(14) 0.7627(9) 0.304(7) Uani 0.334(6) 1 d D U P A 2
Cl3' Cl 0.9713(9) 0.3573(11) 0.6560(6) 0.217(5) Uani 0.334(6) 1 d D U P A 2

loop_
_atom_site_aniso_label
_atom_site_aniso_U_11
_atom_site_aniso_U_22
_atom_site_aniso_U_33
_atom_site_aniso_U_23
_atom_site_aniso_U_13
_atom_site_aniso_U_12
C1 0.051(3) 0.045(3) 0.047(3) 0.004(2) 0.018(2) 0.006(2)
C2 0.069(4) 0.057(3) 0.066(3) 0.013(3) 0.039(3) 0.019(3)
C3 0.067(3) 0.046(3) 0.067(3) 0.004(3) 0.032(3) 0.018(3)
C4 0.042(3) 0.047(3) 0.051(3) 0.001(2) 0.018(2) 0.007(2)
C5 0.046(3) 0.042(3) 0.048(3) 0.004(2) 0.014(2) 0.001(2)
C6 0.053(3) 0.043(3) 0.057(3) 0.006(2) 0.019(3) 0.007(2)
C7 0.089(4) 0.049(3) 0.073(4) 0.019(3) 0.033(3) 0.017(3)
C8 0.090(4) 0.057(3) 0.069(4) 0.024(3) 0.038(3) 0.014(3)
C9 0.056(3) 0.050(3) 0.055(3) 0.003(2) 0.020(3) 0.002(2)
C10 0.059(3) 0.052(3) 0.047(3) 0.000(2) 0.023(2) -0.003(3)
C11 0.085(4) 0.074(4) 0.056(3) 0.012(3) 0.032(3) 0.006(3)
C12 0.114(5) 0.083(4) 0.056(3) 0.014(3) 0.045(4) 0.024(4)
C13 0.092(4) 0.065(4) 0.063(3) -0.003(3) 0.050(3) 0.005(3)
C14 0.056(3) 0.045(3) 0.049(3) -0.007(2) 0.026(3) -0.009(2)
C15 0.054(3) 0.053(3) 0.040(2) -0.003(2) 0.019(2) -0.006(2)
C16 0.053(3) 0.044(3) 0.046(3) -0.010(2) 0.025(2) -0.011(2)
C17 0.054(3) 0.058(3) 0.066(3) -0.010(3) 0.038(3) -0.010(3)
C18 0.048(3) 0.057(3) 0.067(3) -0.002(3) 0.030(3) 0.001(3)
C19 0.042(3) 0.049(3) 0.055(3) -0.009(2) 0.020(2) 0.000(2)
C20 0.044(3) 0.048(3) 0.053(3) -0.006(2) 0.017(2) -0.001(2)
C21 0.065(4) 0.062(3) 0.076(4) 0.000(3) 0.042(3) 0.014(3)
C22 0.074(4) 0.057(3) 0.093(4) 0.004(3) 0.049(4) 0.019(3)
C23 0.069(4) 0.052(3) 0.085(4) 0.009(3) 0.040(3) 0.015(3)
C24 0.044(3) 0.041(3) 0.058(3) 0.001(2) 0.018(2) 0.006(2)
C25 0.040(3) 0.043(3) 0.051(3) -0.007(2) 0.017(2) 0.002(2)
C26 0.044(3) 0.040(3) 0.053(3) 0.003(2) 0.020(2) -0.001(2)
C27 0.063(4) 0.058(3) 0.068(3) 0.018(3) 0.026(3) 0.015(3)
C28 0.066(3) 0.055(3) 0.061(3) 0.017(3) 0.029(3) 0.010(3)
C29 0.048(3) 0.041(3) 0.050(3) 0.005(2) 0.019(2) -0.003(2)
C30 0.045(3) 0.042(3) 0.042(3) 0.003(2) 0.014(2) -0.004(2)
C31 0.049(3) 0.043(3) 0.039(2) 0.002(2) 0.020(2) 0.002(2)
C32 0.055(3) 0.055(3) 0.059(3) 0.011(2) 0.033(3) 0.001(3)
C33 0.056(3) 0.058(3) 0.067(3) 0.007(3) 0.038(3) 0.010(3)
C34 0.051(3) 0.043(3) 0.044(3) 0.001(2) 0.019(2) 0.005(2)
C35 0.052(3) 0.040(3) 0.049(3) 0.006(2) 0.019(2) 0.005(2)
C36 0.053(3) 0.052(3) 0.059(3) 0.001(3) 0.022(3) 0.000(3)
C37 0.066(4) 0.050(3) 0.068(3) -0.004(3) 0.023(3) -0.005(3)
C38 0.072(4) 0.044(3) 0.075(4) -0.001(3) 0.029(3) 0.012(3)
C39 0.058(3) 0.057(3) 0.076(4) 0.004(3) 0.021(3) 0.016(3)
C40 0.049(3) 0.051(3) 0.060(3) 0.004(2) 0.017(3) 0.007(2)
C41 0.053(4) 0.074(4) 0.105(5) -0.017(4) 0.018(3) 0.002(3)
C42 0.115(6) 0.057(4) 0.138(6) -0.011(4) 0.059(5) 0.024(4)
C43 0.057(4) 0.069(4) 0.092(4) -0.009(3) 0.001(3) -0.002(3)
C44 0.047(3) 0.049(3) 0.046(3) 0.009(2) 0.022(2) 0.005(2)
C45 0.064(3) 0.060(3) 0.055(3) 0.011(3) 0.026(3) 0.000(3)
C46 0.072(4) 0.071(4) 0.069(4) 0.019(3) 0.037(3) -0.001(3)
C47 0.065(4) 0.086(4) 0.062(4) 0.029(3) 0.037(3) 0.028(3)
C48 0.072(4) 0.079(4) 0.048(3) 0.011(3) 0.026(3) 0.029(3)
C49 0.063(3) 0.053(3) 0.050(3) 0.004(2) 0.023(3) 0.014(3)
C50 0.092(5) 0.058(3) 0.065(4) -0.007(3) 0.017(3) -0.011(3)
C51 0.101(5) 0.087(4) 0.074(4) -0.007(3) 0.030(4) -0.040(4)
C52 0.124(6) 0.137(6) 0.080(4) 0.039(4) 0.069(5) 0.016(5)
N1 0.055(3) 0.046(2) 0.048(2) 0.0067(18) 0.022(2) 0.0065(19)
N2 0.047(2) 0.048(2) 0.055(2) -0.0032(19) 0.029(2) -0.0013(19)
N3 0.047(2) 0.037(2) 0.050(2) 0.0024(17) 0.0220(19) 0.0036(18)
S1 0.0496(7) 0.0444(7) 0.0498(7) 0.0094(5) 0.0255(6) 0.0063(6)
S2 0.0628(8) 0.0415(7) 0.0515(7) 0.0046(6) 0.0273(6) 0.0094(6)
C53 0.287(13) 0.282(13) 0.283(13) 0.002(5) 0.102(6) 0.002(5)
Cl1 0.396(9) 0.429(10) 0.436(10) 0.015(8) 0.164(7) -0.021(8)
Cl2 0.287(7) 0.284(7) 0.283(7) -0.004(5) 0.115(5) 0.050(5)
Cl3 0.189(5) 0.271(6) 0.196(5) -0.018(4) 0.081(4) -0.021(4)
C53' 0.300(16) 0.299(15) 0.300(15) 0.001(5) 0.102(7) -0.002(5)
Cl1' 0.419(11) 0.416(12) 0.426(11) -0.003(9) 0.135(8) 0.002(9)
Cl2' 0.321(10) 0.327(10) 0.293(10) -0.038(8) 0.144(8) -0.029(8)
Cl3' 0.237(8) 0.201(8) 0.223(8) -0.024(6) 0.093(6) -0.053(7)

loop_
_atom_type_symbol
_atom_type_description
_atom_type_scat_dispersion_real
_atom_type_scat_dispersion_imag
_atom_type_scat_source
C C 0.0033 0.0016 'International Tables Vol C Tables 4.2.6.8 and 6.1.1.4'
H H 0.0000 0.0000 'International Tables Vol C Tables 4.2.6.8 and 6.1.1.4'
N N 0.0061 0.0033 'International Tables Vol C Tables 4.2.6.8 and 6.1.1.4'
S S 0.1246 0.1234 'International Tables Vol C Tables 4.2.6.8 and 6.1.1.4'
Cl Cl 0.1484 0.1585 'International Tables Vol C Tables 4.2.6.8 and 6.1.1.4'

loop_
_geom_angle_atom_site_label_1
_geom_angle_atom_site_label_2
_geom_angle_atom_site_label_3
_geom_angle
_geom_angle_site_symmetry_1
_geom_angle_site_symmetry_3
_geom_angle_publ_flag
C2 C1 C34 124.4(4) . . ?
C2 C1 S2 111.6(4) . . ?
C34 C1 S2 124.0(3) . . ?
C1 C2 C3 112.4(5) . . ?
C4 C3 C2 114.5(4) . . ?
C3 C4 C5 124.4(4) . . ?
C3 C4 S2 109.8(4) . . ?
C5 C4 S2 125.7(4) . . ?
C6 C5 C4 126.2(4) . . ?
C6 C5 C35 117.7(4) . . ?
C4 C5 C35 116.1(4) . . ?
C5 C6 N1 124.5(4) . . ?
C5 C6 C7 125.7(5) . . ?
N1 C6 C7 109.8(4) . . ?
C8 C7 C6 106.5(5) . . ?
C7 C8 C9 106.7(5) . . ?
N1 C9 C8 112.0(4) . . ?
N1 C9 C10 124.9(4) . . ?
C8 C9 C10 123.1(5) . . ?
C15 C10 C11 118.5(5) . . ?
C15 C10 C9 121.8(4) . . ?
C11 C10 C9 119.4(5) . . ?
C12 C11 C10 120.7(5) . . ?
C11 C12 C13 120.5(5) . . ?
C12 C13 C14 121.4(5) . . ?
C15 C14 C13 117.7(5) . . ?
C15 C14 C16 123.6(4) . . ?
C13 C14 C16 118.7(4) . . ?
C14 C15 C10 121.1(4) . . ?
C17 C16 N2 106.0(4) . . ?
C17 C16 C14 128.7(4) . . ?
N2 C16 C14 125.3(4) . . ?
C16 C17 C18 108.8(4) . . ?
C19 C18 C17 107.7(4) . . ?
N2 C19 C18 106.8(4) . . ?
N2 C19 C20 124.5(4) . . ?
C18 C19 C20 128.6(5) . . ?
C25 C20 C21 118.6(5) . . ?
C25 C20 C19 123.7(4) . . ?
C21 C20 C19 117.7(4) . . ?
C22 C21 C20 121.1(5) . . ?
C21 C22 C23 120.4(5) . . ?
C22 C23 C24 120.1(5) . . ?
C25 C24 C23 118.5(4) . . ?
C25 C24 C26 123.4(4) . . ?
C23 C24 C26 118.1(4) . . ?
C20 C25 C24 121.3(4) . . ?
N3 C26 C24 125.2(4) . . ?
N3 C26 C27 111.1(4) . . ?
C24 C26 C27 123.7(4) . . ?
C28 C27 C26 106.7(5) . . ?
C27 C28 C29 107.1(5) . . ?
C30 C29 N3 125.3(4) . . ?
C30 C29 C28 125.2(4) . . ?
N3 C29 C28 109.6(4) . . ?
C29 C30 C31 125.3(4) . . ?
C29 C30 C44 119.0(4) . . ?
C31 C30 C44 115.7(4) . . ?
C32 C31 C30 124.3(4) . . ?
C32 C31 S1 110.8(3) . . ?
C30 C31 S1 124.6(3) . . ?
C31 C32 C33 113.1(4) . . ?
C34 C33 C32 113.1(4) . . ?
C33 C34 C1 126.1(4) . . ?
C33 C34 S1 110.8(3) . . ?
C1 C34 S1 122.8(4) . . ?
C36 C35 C40 120.2(4) . . ?
C36 C35 C5 118.9(4) . . ?
C40 C35 C5 120.9(4) . . ?
C35 C36 C37 118.6(5) . . ?
C35 C36 C41 121.8(5) . . ?
C37 C36 C41 119.6(5) . . ?
C38 C37 C36 122.1(5) . . ?
C37 C38 C39 118.6(5) . . ?
C37 C38 C42 120.8(6) . . ?
C39 C38 C42 120.6(5) . . ?
C38 C39 C40 122.3(5) . . ?
C39 C40 C35 118.2(5) . . ?
C39 C40 C43 120.8(5) . . ?
C35 C40 C43 121.1(5) . . ?
C45 C44 C49 120.1(4) . . ?
C45 C44 C30 120.9(4) . . ?
C49 C44 C30 119.0(4) . . ?
C46 C45 C44 118.9(5) . . ?
C46 C45 C51 119.2(5) . . ?
C44 C45 C51 121.9(4) . . ?
C47 C46 C45 122.3(5) . . ?
C46 C47 C48 118.0(5) . . ?
C46 C47 C52 120.7(6) . . ?
C48 C47 C52 121.3(6) . . ?
C47 C48 C49 122.1(5) . . ?
C48 C49 C44 118.6(5) . . ?
C48 C49 C50 119.7(5) . . ?
C44 C49 C50 121.6(5) . . ?
C9 N1 C6 105.0(4) . . ?
C19 N2 C16 110.7(4) . . ?
C26 N3 C29 105.6(4) . . ?
C34 S1 C31 92.1(2) . . ?
C1 S2 C4 91.7(2) . . ?
Cl3 C53 Cl1 98.6(10) . . ?
Cl3 C53 Cl2 115.9(11) . . ?
Cl1 C53 Cl2 108.9(11) . . ?
Cl1' C53' Cl3' 106.9(13) . . ?
Cl1' C53' Cl2' 105.2(13) . . ?
Cl3' C53' Cl2' 112.4(14) . . ?

loop_
_geom_bond_atom_site_label_1
_geom_bond_atom_site_label_2
_geom_bond_distance
_geom_bond_site_symmetry_2
_geom_bond_publ_flag
C1 C2 1.364(6) . ?
C1 C34 1.456(6) . ?
C1 S2 1.724(5) . ?
C2 C3 1.392(7) . ?
C3 C4 1.372(7) . ?
C4 C5 1.440(6) . ?
C4 S2 1.732(5) . ?
C5 C6 1.353(7) . ?
C5 C35 1.503(6) . ?
C6 N1 1.405(6) . ?
C6 C7 1.446(7) . ?
C7 C8 1.334(8) . ?
C8 C9 1.456(7) . ?
C9 N1 1.320(6) . ?
C9 C10 1.465(7) . ?
C10 C15 1.395(7) . ?
C10 C11 1.397(7) . ?
C11 C12 1.358(8) . ?
C12 C13 1.365(8) . ?
C13 C14 1.397(7) . ?
C14 C15 1.392(6) . ?
C14 C16 1.451(7) . ?
C16 C17 1.373(7) . ?
C16 N2 1.380(6) . ?
C17 C18 1.394(7) . ?
C18 C19 1.379(7) . ?
C19 N2 1.363(6) . ?
C19 C20 1.465(7) . ?
C20 C25 1.381(6) . ?
C20 C21 1.402(7) . ?
C21 C22 1.355(7) . ?
C22 C23 1.390(7) . ?
C23 C24 1.398(7) . ?
C24 C25 1.398(6) . ?
C24 C26 1.457(6) . ?
C26 N3 1.316(6) . ?
C26 C27 1.464(7) . ?
C27 C28 1.324(7) . ?
C28 C29 1.434(7) . ?
C29 C30 1.358(6) . ?
C29 N3 1.402(6) . ?
C30 C31 1.443(6) . ?
C30 C44 1.502(6) . ?
C31 C32 1.371(6) . ?
C31 S1 1.720(4) . ?
C32 C33 1.403(7) . ?
C33 C34 1.369(6) . ?
C34 S1 1.720(5) . ?
C35 C36 1.390(7) . ?
C35 C40 1.402(7) . ?
C36 C37 1.394(7) . ?
C36 C41 1.519(7) . ?
C37 C38 1.360(8) . ?
C38 C39 1.370(8) . ?
C38 C42 1.529(7) . ?
C39 C40 1.387(7) . ?
C40 C43 1.498(7) . ?
C44 C45 1.391(7) . ?
C44 C49 1.400(7) . ?
C45 C46 1.381(7) . ?
C45 C51 1.529(8) . ?
C46 C47 1.377(8) . ?
C47 C48 1.377(8) . ?
C47 C52 1.518(7) . ?
C48 C49 1.387(7) . ?
C49 C50 1.506(7) . ?
C53 Cl3 1.716(14) . ?
C53 Cl1 1.760(14) . ?
C53 Cl2 1.810(14) . ?
C53' Cl1' 1.764(15) . ?
C53' Cl3' 1.766(15) . ?
C53' Cl2' 1.782(15) . ?

loop_
_geom_hbond_atom_site_label_D
_geom_hbond_atom_site_label_H
_geom_hbond_atom_site_label_A
_geom_hbond_distance_DH
_geom_hbond_distance_HA
_geom_hbond_distance_DA
_geom_hbond_angle_DHA
_geom_hbond_site_symmetry_A
_geom_hbond_publ_flag
C7 H7 Cl1'^b 0.95 2.76 3.49(2) 133.9 2_746 yes
C7 H7 Cl1'^b 0.95 2.76 3.49(2) 133.9 2_746 yes

loop_
_geom_torsion_atom_site_label_1
_geom_torsion_atom_site_label_2
_geom_torsion_atom_site_label_3
_geom_torsion_atom_site_label_4
_geom_torsion
_geom_torsion_site_symmetry_1
_geom_torsion_site_symmetry_2
_geom_torsion_site_symmetry_3
_geom_torsion_site_symmetry_4
_geom_torsion_publ_flag
C34 C1 C2 C3 -176.2(5) . . . . ?
S2 C1 C2 C3 1.1(6) . . . . ?
C1 C2 C3 C4 -1.1(7) . . . . ?
C2 C3 C4 C5 -176.7(5) . . . . ?
C2 C3 C4 S2 0.6(6) . . . . ?
C3 C4 C5 C6 175.9(5) . . . . ?
S2 C4 C5 C6 -1.1(7) . . . . ?
C3 C4 C5 C35 -5.8(7) . . . . ?
S2 C4 C5 C35 177.2(4) . . . . ?
C4 C5 C6 N1 4.6(8) . . . . ?
C35 C5 C6 N1 -173.7(4) . . . . ?
C4 C5 C6 C7 -176.6(5) . . . . ?
C35 C5 C6 C7 5.1(8) . . . . ?
C5 C6 C7 C8 -178.8(5) . . . . ?
N1 C6 C7 C8 0.1(7) . . . . ?
C6 C7 C8 C9 0.7(7) . . . . ?
C7 C8 C9 N1 -1.4(7) . . . . ?
C7 C8 C9 C10 175.0(5) . . . . ?
N1 C9 C10 C15 19.0(8) . . . . ?
C8 C9 C10 C15 -157.0(5) . . . . ?
N1 C9 C10 C11 -167.6(5) . . . . ?
C8 C9 C10 C11 16.4(8) . . . . ?
C15 C10 C11 C12 -1.7(8) . . . . ?
C9 C10 C11 C12 -175.3(6) . . . . ?
C10 C11 C12 C13 3.3(10) . . . . ?
C11 C12 C13 C14 -1.3(10) . . . . ?
C12 C13 C14 C15 -2.2(8) . . . . ?
C12 C13 C14 C16 175.1(5) . . . . ?
C13 C14 C15 C10 3.8(7) . . . . ?
C16 C14 C15 C10 -173.4(4) . . . . ?
C11 C10 C15 C14 -1.9(7) . . . . ?
C9 C10 C15 C14 171.5(5) . . . . ?
C15 C14 C16 C17 144.8(5) . . . . ?
C13 C14 C16 C17 -32.4(7) . . . . ?
C15 C14 C16 N2 -34.0(7) . . . . ?
C13 C14 C16 N2 148.8(5) . . . . ?
N2 C16 C17 C18 -1.6(5) . . . . ?
C14 C16 C17 C18 179.4(5) . . . . ?
C16 C17 C18 C19 0.8(6) . . . . ?
C17 C18 C19 N2 0.4(5) . . . . ?
C17 C18 C19 C20 -176.6(5) . . . . ?
N2 C19 C20 C25 30.3(7) . . . . ?
C18 C19 C20 C25 -153.2(5) . . . . ?
N2 C19 C20 C21 -152.2(5) . . . . ?
C18 C19 C20 C21 24.4(8) . . . . ?
C25 C20 C21 C22 -0.3(8) . . . . ?
C19 C20 C21 C22 -178.0(5) . . . . ?
C20 C21 C22 C23 1.0(9) . . . . ?
C21 C22 C23 C24 -0.7(9) . . . . ?
C22 C23 C24 C25 -0.4(8) . . . . ?
C22 C23 C24 C26 177.2(5) . . . . ?
C21 C20 C25 C24 -0.7(7) . . . . ?
C19 C20 C25 C24 176.8(4) . . . . ?
C23 C24 C25 C20 1.1(7) . . . . ?
C26 C24 C25 C20 -176.3(4) . . . . ?
C25 C24 C26 N3 -21.9(7) . . . . ?
C23 C24 C26 N3 160.7(5) . . . . ?
C25 C24 C26 C27 160.1(5) . . . . ?
C23 C24 C26 C27 -17.3(7) . . . . ?
N3 C26 C27 C28 -1.7(6) . . . . ?
C24 C26 C27 C28 176.6(5) . . . . ?
C26 C27 C28 C29 1.1(6) . . . . ?
C27 C28 C29 C30 -180.0(5) . . . . ?
C27 C28 C29 N3 -0.2(6) . . . . ?
N3 C29 C30 C31 8.1(8) . . . . ?
C28 C29 C30 C31 -172.2(5) . . . . ?
N3 C29 C30 C44 -175.0(4) . . . . ?
C28 C29 C30 C44 4.7(7) . . . . ?
C29 C30 C31 C32 -170.9(5) . . . . ?
C44 C30 C31 C32 12.1(7) . . . . ?
C29 C30 C31 S1 15.0(7) . . . . ?
C44 C30 C31 S1 -162.0(3) . . . . ?
C30 C31 C32 C33 -173.0(4) . . . . ?
S1 C31 C32 C33 1.8(6) . . . . ?
C31 C32 C33 C34 0.3(7) . . . . ?
C32 C33 C34 C1 171.9(5) . . . . ?
C32 C33 C34 S1 -2.3(6) . . . . ?
C2 C1 C34 C33 -24.7(8) . . . . ?
S2 C1 C34 C33 158.4(4) . . . . ?
C2 C1 C34 S1 148.9(4) . . . . ?
S2 C1 C34 S1 -28.1(6) . . . . ?
C6 C5 C35 C36 85.2(6) . . . . ?
C4 C5 C35 C36 -93.3(5) . . . . ?
C6 C5 C35 C40 -95.0(6) . . . . ?
C4 C5 C35 C40 86.6(6) . . . . ?
C40 C35 C36 C37 1.4(7) . . . . ?
C5 C35 C36 C37 -178.7(4) . . . . ?
C40 C35 C36 C41 -179.2(5) . . . . ?
C5 C35 C36 C41 0.7(7) . . . . ?
C35 C36 C37 C38 -1.4(8) . . . . ?
C41 C36 C37 C38 179.1(5) . . . . ?
C36 C37 C38 C39 1.0(9) . . . . ?
C36 C37 C38 C42 -178.5(5) . . . . ?
C37 C38 C39 C40 -0.6(9) . . . . ?
C42 C38 C39 C40 178.9(6) . . . . ?
C38 C39 C40 C35 0.6(8) . . . . ?
C38 C39 C40 C43 179.6(6) . . . . ?
C36 C35 C40 C39 -1.0(7) . . . . ?
C5 C35 C40 C39 179.2(5) . . . . ?
C36 C35 C40 C43 -180.0(5) . . . . ?
C5 C35 C40 C43 0.2(7) . . . . ?
C29 C30 C44 C45 83.3(6) . . . . ?
C31 C30 C44 C45 -99.6(5) . . . . ?
C29 C30 C44 C49 -96.1(6) . . . . ?
C31 C30 C44 C49 81.1(5) . . . . ?
C49 C44 C45 C46 -1.5(8) . . . . ?
C30 C44 C45 C46 179.1(5) . . . . ?
C49 C44 C45 C51 177.7(5) . . . . ?
C30 C44 C45 C51 -1.7(8) . . . . ?
C44 C45 C46 C47 -1.2(8) . . . . ?
C51 C45 C46 C47 179.6(6) . . . . ?
C45 C46 C47 C48 2.5(8) . . . . ?
C45 C46 C47 C52 -179.6(6) . . . . ?
C46 C47 C48 C49 -1.1(8) . . . . ?
C52 C47 C48 C49 -178.9(5) . . . . ?
C47 C48 C49 C44 -1.5(8) . . . . ?
C47 C48 C49 C50 174.9(5) . . . . ?
C45 C44 C49 C48 2.8(7) . . . . ?
C30 C44 C49 C48 -177.8(4) . . . . ?
C45 C44 C49 C50 -173.5(5) . . . . ?
C30 C44 C49 C50 5.9(7) . . . . ?
C8 C9 N1 C6 1.4(6) . . . . ?
C10 C9 N1 C6 -174.9(5) . . . . ?
C5 C6 N1 C9 178.0(5) . . . . ?
C7 C6 N1 C9 -1.0(6) . . . . ?
C18 C19 N2 C16 -1.4(5) . . . . ?
C20 C19 N2 C16 175.7(4) . . . . ?
C17 C16 N2 C19 1.9(5) . . . . ?
C14 C16 N2 C19 -179.1(4) . . . . ?
C24 C26 N3 C29 -176.8(4) . . . . ?
C27 C26 N3 C29 1.5(5) . . . . ?
C30 C29 N3 C26 178.9(5) . . . . ?
C28 C29 N3 C26 -0.8(5) . . . . ?
C33 C34 S1 C31 2.8(4) . . . . ?
C1 C34 S1 C31 -171.6(4) . . . . ?
C32 C31 S1 C34 -2.6(4) . . . . ?
C30 C31 S1 C34 172.2(4) . . . . ?
C2 C1 S2 C4 -0.6(4) . . . . ?
C34 C1 S2 C4 176.7(4) . . . . ?
C3 C4 S2 C1 0.0(4) . . . . ?
C5 C4 S2 C1 177.3(4) . . . . ?
